data_4112120
loop_
_publ_author_name
'Mary Grellier'
'Laure Vendier'
'Bruno Chaudret'
'Alberto Albinati'
'Silvia Rizzato'
'Sax Mason'
'Sylviane Sabo-Etienne'

_publ_contact_author_address
;
Laboratoire de Chimie de Coordination
205 Route de Narbonne
31077 Toulouse Cedex 04
;
_publ_section_title
;
 Synthesis, Neutron Structure, and Reactivity of the Bis(dihydrogen)
 Complex RuH2(\h2-H2)2(PCyp3)2 Stabilized by Two Tricyclopentylphosphines
;
_journal_name_full 'Journal of the American Chemical Society'
_journal_page_first 17592
_journal_page_last 17593
_journal_paper_doi 10.1021/ja055126g
_journal_volume 127
_journal_year 2005
_chemical_compound_source 'synthesis as described'
_chemical_formula_moiety 'C30 H60 P2 Ru1'
_chemical_formula_sum 'C30 H60 P2 Ru'
_chemical_formula_weight 583.79
_space_group_IT_number 14
_symmetry_cell_setting monoclinic
_symmetry_Int_Tables_number 14
_symmetry_space_group_name_Hall '-P 2yn'
_symmetry_space_group_name_H-M 'P 1 21/n 1'
_atom_sites_solution_hydrogens geom
_atom_sites_solution_primary direct
_atom_sites_solution_secondary difmap
_cell_angle_alpha 90
_cell_angle_beta 105.139(13)
_cell_angle_gamma 90
_cell_formula_units_Z 4
_cell_length_a 14.9282(16)
_cell_length_b 9.4580(7)
_cell_length_c 21.713(2)
_cell_measurement_reflns_used 7997
_cell_measurement_temperature 100
_cell_measurement_theta_max 26.05
_cell_measurement_theta_min 1.65
_cell_measurement_wavelength 0.71073
_cell_volume 2959.3(5)
_computing_cell_refinement 'Stoe IPDS software (Stoe, 1996)'
_computing_data_collection 'Stoe IPDS software (Stoe, 1996)'
_computing_data_reduction 'XRED (Stoe, 1.08, 1996)'
_computing_molecular_graphics 'Ortep-3 for Windows (Farrugia, 1997)'
_computing_publication_material 'WinGX publication routines (Farrugia, 1999)'
_computing_structure_refinement 'SHELXL-97 (Sheldrick, 1997)'
_computing_structure_solution 'SHELXS-97 (Sheldrick, 1997)'
_diffrn_ambient_temperature 100
_diffrn_measured_fraction_theta_full 0.946
_diffrn_measured_fraction_theta_max 0.946
_diffrn_measurement_device 'Stoe IPDS'
_diffrn_measurement_method \f
_diffrn_radiation_monochromator graphite
_diffrn_radiation_source 'fine-focus sealed tube'
_diffrn_radiation_type MoK\a
_diffrn_radiation_wavelength 0.71073
_diffrn_reflns_av_R_equivalents 0.0245
_diffrn_reflns_av_unetI/netI 0.015
_diffrn_reflns_limit_h_max 17
_diffrn_reflns_limit_h_min -16
_diffrn_reflns_limit_k_max 11
_diffrn_reflns_limit_k_min -11
_diffrn_reflns_limit_l_max 26
_diffrn_reflns_limit_l_min -26
_diffrn_reflns_number 22631
_diffrn_reflns_theta_full 26.02
_diffrn_reflns_theta_max 26.02
_diffrn_reflns_theta_min 2.36
_diffrn_standards_decay_% 0.1
_diffrn_standards_interval_time 4
_diffrn_standards_number 200
_exptl_absorpt_coefficient_mu 0.655
_exptl_absorpt_correction_T_max 0.842
_exptl_absorpt_correction_T_min 0.7380
_exptl_absorpt_correction_type multi-scan
_exptl_absorpt_process_details
;
[c.f. r.h. blessing, acta cryst. (1995), a51, 33-38]
;
_exptl_crystal_colour colourless
_exptl_crystal_density_diffrn 1.31
_exptl_crystal_description block
_exptl_crystal_F_000 1256
_exptl_crystal_size_max 0.4625
_exptl_crystal_size_mid 0.3
_exptl_crystal_size_min 0.25
_refine_diff_density_max 0.483
_refine_diff_density_min -0.763
_refine_diff_density_rms 0.067
_refine_ls_extinction_method none
_refine_ls_goodness_of_fit_ref 1.064
_refine_ls_hydrogen_treatment mixed
_refine_ls_matrix_type full
_refine_ls_number_parameters 322
_refine_ls_number_reflns 5526
_refine_ls_number_restraints 0
_refine_ls_restrained_S_all 1.064
_refine_ls_R_factor_all 0.0275
_refine_ls_R_factor_gt 0.0255
_refine_ls_shift/su_max 0.003
_refine_ls_shift/su_mean 0
_refine_ls_structure_factor_coef Fsqd
_refine_ls_weighting_details 'calc w=1/[\s^2^(Fo^2^)+(0.0410P)^2^+2.0328P] where P=(Fo^2^+2Fc^2^)/3'
_refine_ls_weighting_scheme calc
_refine_ls_wR_factor_gt 0.0668
_refine_ls_wR_factor_ref 0.07
_reflns_number_gt 5209
_reflns_number_total 5526
_reflns_threshold_expression >2sigma(I)
_cod_data_source_file ja055126gsi20051018_094223_2.cif
_cod_data_source_block global
_cod_original_sg_symbol_H-M 'P 21/n'
_cod_database_code 4112120

loop_
_symmetry_equiv_pos_as_xyz
'x, y, z'
'-x+1/2, y+1/2, -z+1/2'
'-x, -y, -z'
'x-1/2, -y-1/2, z-1/2'

loop_
_atom_site_label
_atom_site_type_symbol
_atom_site_fract_x
_atom_site_fract_y
_atom_site_fract_z
_atom_site_U_iso_or_equiv
_atom_site_adp_type
_atom_site_occupancy
_atom_site_symmetry_multiplicity
_atom_site_calc_flag
_atom_site_refinement_flags
C1 C 0.88996(12) 0.52957(17) 0.38476(8) 0.0121(3) Uani 1 1 d .
H1 H 0.9062 0.5642 0.4288 0.015 Uiso 1 1 calc R
C2 C 0.87305(12) 0.36721(17) 0.38566(8) 0.0150(3) Uani 1 1 d .
H2A H 0.9153 0.3171 0.3661 0.018 Uiso 1 1 calc R
H2B H 0.8825 0.3338 0.4291 0.018 Uiso 1 1 calc R
C3 C 0.77239(13) 0.3436(2) 0.34756(9) 0.0206(4) Uani 1 1 d .
H3A H 0.7685 0.3262 0.3029 0.025 Uiso 1 1 calc R
H3B H 0.7451 0.2644 0.3645 0.025 Uiso 1 1 calc R
C4 C 0.72414(14) 0.4815(2) 0.35592(10) 0.0223(4) Uani 1 1 d .
H4A H 0.7118 0.4863 0.3976 0.027 Uiso 1 1 calc R
H4B H 0.6663 0.4924 0.3232 0.027 Uiso 1 1 calc R
C5 C 0.79476(13) 0.59316(19) 0.34919(9) 0.0186(4) Uani 1 1 d .
H5A H 0.7837 0.6817 0.3685 0.022 Uiso 1 1 calc R
H5B H 0.7919 0.6098 0.3046 0.022 Uiso 1 1 calc R
C6 C 1.08867(13) 0.52017(17) 0.41136(8) 0.0119(3) Uani 1 1 d .
H6 H 1.0845 0.5627 0.4517 0.014 Uiso 1 1 calc R
C7 C 1.10308(12) 0.36064(17) 0.42190(8) 0.0159(3) Uani 1 1 d .
H7A H 1.0624 0.3229 0.4462 0.019 Uiso 1 1 calc R
H7B H 1.0918 0.3107 0.3816 0.019 Uiso 1 1 calc R
C8 C 1.20497(13) 0.3489(2) 0.45942(9) 0.0226(4) Uani 1 1 d .
H8A H 1.2121 0.3673 0.5044 0.027 Uiso 1 1 calc R
H8B H 1.2292 0.2555 0.4547 0.027 Uiso 1 1 calc R
C9 C 1.25489(14) 0.4615(2) 0.43023(10) 0.0278(4) Uani 1 1 d .
H9A H 1.2832 0.4193 0.3992 0.033 Uiso 1 1 calc R
H9B H 1.3031 0.5066 0.4631 0.033 Uiso 1 1 calc R
C10 C 1.18066(12) 0.5701(2) 0.39784(8) 0.0202(4) Uani 1 1 d .
H10A H 1.1746 0.5732 0.3523 0.024 Uiso 1 1 calc R
H10B H 1.1972 0.6637 0.4154 0.024 Uiso 1 1 calc R
C11 C 0.99784(12) 0.76982(16) 0.35813(7) 0.0130(3) Uani 1 1 d .
H11 H 1.0596 0.7923 0.353 0.016 Uiso 1 1 calc R
C12 C 0.99460(14) 0.83538(17) 0.42239(8) 0.0191(4) Uani 1 1 d .
H12A H 0.9412 0.8018 0.4357 0.023 Uiso 1 1 calc R
H12B H 1.0506 0.8139 0.4554 0.023 Uiso 1 1 calc R
C13 C 0.98708(18) 0.99355(17) 0.40787(10) 0.0248(5) Uani 1 1 d .
H13A H 0.9617 1.0436 0.4385 0.03 Uiso 1 1 calc R
H13B H 1.0473 1.0332 0.4087 0.03 Uiso 1 1 calc R
C14 C 0.9218(2) 1.00238(19) 0.34128(11) 0.0350(6) Uani 1 1 d .
H14A H 0.9396 1.0799 0.3177 0.042 Uiso 1 1 calc R
H14B H 0.8586 1.018 0.3437 0.042 Uiso 1 1 calc R
C15 C 0.92922(14) 0.86114(17) 0.30816(8) 0.0189(4) Uani 1 1 d .
H15A H 0.9523 0.8758 0.2708 0.023 Uiso 1 1 calc R
H15B H 0.869 0.8155 0.295 0.023 Uiso 1 1 calc R
C16 C 0.91102(13) 0.48606(16) 0.07577(8) 0.0127(3) Uani 1 1 d .
H16 H 0.926 0.4423 0.0388 0.015 Uiso 1 1 calc R
C17 C 0.90901(13) 0.64705(17) 0.06670(8) 0.0180(4) Uani 1 1 d .
H17A H 0.9591 0.6775 0.049 0.022 Uiso 1 1 calc R
H17B H 0.9148 0.695 0.107 0.022 Uiso 1 1 calc R
C18 C 0.81408(13) 0.67866(19) 0.01999(8) 0.0200(4) Uani 1 1 d .
H18A H 0.7879 0.7647 0.0323 0.024 Uiso 1 1 calc R
H18B H 0.8206 0.6902 -0.023 0.024 Uiso 1 1 calc R
C19 C 0.75138(16) 0.5518(2) 0.02329(11) 0.0334(5) Uani 1 1 d .
H19A H 0.6966 0.5821 0.0358 0.04 Uiso 1 1 calc R
H19B H 0.7319 0.5054 -0.0179 0.04 Uiso 1 1 calc R
C20 C 0.80971(12) 0.45113(19) 0.07332(8) 0.0174(3) Uani 1 1 d .
H20A H 0.7957 0.3534 0.0609 0.021 Uiso 1 1 calc R
H20B H 0.7977 0.4666 0.1146 0.021 Uiso 1 1 calc R
C21 C 0.97714(12) 0.22761(16) 0.13546(7) 0.0117(3) Uani 1 1 d .
H21 H 0.9109 0.2108 0.1309 0.014 Uiso 1 1 calc R
C22 C 1.02942(12) 0.13056(16) 0.19096(8) 0.0146(3) Uani 1 1 d .
H22A H 1.0862 0.1755 0.2151 0.017 Uiso 1 1 calc R
H22B H 0.9909 0.1105 0.2196 0.017 Uiso 1 1 calc R
C23 C 1.05133(18) -0.00644(18) 0.15944(10) 0.0242(5) Uani 1 1 d .
H23A H 1.1176 -0.0154 0.1647 0.029 Uiso 1 1 calc R
H23B H 1.0299 -0.0882 0.1785 0.029 Uiso 1 1 calc R
C24 C 1.00045(15) 0.00447(16) 0.08883(9) 0.0166(4) Uani 1 1 d .
H24A H 0.9382 -0.0338 0.0808 0.02 Uiso 1 1 calc R
H24B H 1.0337 -0.0456 0.0627 0.02 Uiso 1 1 calc R
C25 C 0.99804(13) 0.16309(17) 0.07541(8) 0.0162(3) Uani 1 1 d .
H25A H 0.9497 0.1863 0.0373 0.019 Uiso 1 1 calc R
H25B H 1.0572 0.196 0.0703 0.019 Uiso 1 1 calc R
C26 C 1.10645(12) 0.45700(18) 0.13105(8) 0.0126(3) Uani 1 1 d .
H26 H 1.1007 0.428 0.0868 0.015 Uiso 1 1 calc R
C27 C 1.13612(13) 0.61585(18) 0.13720(8) 0.0180(4) Uani 1 1 d .
H27A H 1.1345 0.6551 0.0957 0.022 Uiso 1 1 calc R
H27B H 1.0949 0.6705 0.1559 0.022 Uiso 1 1 calc R
C28 C 1.23544(14) 0.6181(2) 0.18067(9) 0.0247(4) Uani 1 1 d .
H28A H 1.2724 0.69 0.1669 0.03 Uiso 1 1 calc R
H28B H 1.2352 0.6367 0.2246 0.03 Uiso 1 1 calc R
C29 C 1.27338(14) 0.4709(2) 0.17400(9) 0.0227(4) Uani 1 1 d .
H29A H 1.326 0.4488 0.2096 0.027 Uiso 1 1 calc R
H29B H 1.2917 0.4616 0.1345 0.027 Uiso 1 1 calc R
C30 C 1.19029(12) 0.37691(18) 0.17400(8) 0.0176(3) Uani 1 1 d .
H30A H 1.1831 0.3656 0.2169 0.021 Uiso 1 1 calc R
H30B H 1.1971 0.2843 0.1566 0.021 Uiso 1 1 calc R
P1 P 0.98551(3) 0.57583(4) 0.348169(18) 0.00862(9) Uani 1 1 d .
P2 P 0.99467(3) 0.42016(4) 0.149176(18) 0.00852(9) Uani 1 1 d .
Ru1 Ru 0.974265(9) 0.496162(12) 0.245756(6) 0.00945(7) Uani 1 1 d .
H101 H 0.885(3) 0.371(4) 0.2338(17) 0.065(10) Uiso 1 1 d .
H100 H 0.870(3) 0.590(4) 0.2194(17) 0.065(11) Uiso 1 1 d .
H103 H 1.0693(18) 0.417(3) 0.2742(11) 0.031(6) Uiso 1 1 d .
H102 H 1.053(2) 0.604(3) 0.2494(13) 0.055(9) Uiso 1 1 d .
H105 H 0.924(2) 0.346(3) 0.2629(15) 0.055(9) Uiso 1 1 d .
H104 H 0.906(2) 0.626(3) 0.2098(15) 0.055(10) Uiso 1 1 d .

loop_
_atom_site_aniso_label
_atom_site_aniso_U_11
_atom_site_aniso_U_22
_atom_site_aniso_U_33
_atom_site_aniso_U_23
_atom_site_aniso_U_13
_atom_site_aniso_U_12
C1 0.0113(9) 0.0136(7) 0.0125(8) -0.0020(6) 0.0050(6) -0.0003(6)
C2 0.0153(9) 0.0143(8) 0.0170(8) -0.0009(6) 0.0072(6) -0.0038(6)
C3 0.0149(10) 0.0259(9) 0.0228(9) -0.0074(7) 0.0079(7) -0.0080(7)
C4 0.0098(10) 0.0345(10) 0.0246(10) -0.0071(7) 0.0080(8) -0.0023(7)
C5 0.0120(9) 0.0229(9) 0.0226(9) -0.0016(7) 0.0073(7) 0.0046(7)
C6 0.0106(9) 0.0134(7) 0.0119(8) -0.0015(6) 0.0031(6) -0.0003(6)
C7 0.0159(9) 0.0151(8) 0.0159(8) 0.0030(6) 0.0030(6) 0.0027(6)
C8 0.0186(10) 0.0271(9) 0.0196(9) -0.0013(7) 0.0008(7) 0.0101(7)
C9 0.0145(10) 0.0270(10) 0.0406(12) -0.0080(9) 0.0048(8) 0.0013(8)
C10 0.0119(9) 0.0286(10) 0.0186(8) 0.0014(7) 0.0013(7) -0.0058(7)
C11 0.0161(9) 0.0096(7) 0.0139(8) -0.0008(6) 0.0048(6) -0.0009(6)
C12 0.0294(10) 0.0126(8) 0.0140(8) -0.0032(6) 0.0034(7) -0.0003(7)
C13 0.0371(14) 0.0123(9) 0.0262(11) -0.0043(6) 0.0105(9) -0.0004(7)
C14 0.0626(19) 0.0187(11) 0.0226(11) 0.0003(7) 0.0090(11) 0.0161(9)
C15 0.0285(11) 0.0117(8) 0.0158(8) 0.0020(6) 0.0043(7) 0.0043(7)
C16 0.0165(10) 0.0116(8) 0.0092(8) 0.0000(5) 0.0017(7) 0.0014(6)
C17 0.0232(10) 0.0134(8) 0.0162(8) 0.0030(6) 0.0027(7) 0.0012(7)
C18 0.0238(10) 0.0207(9) 0.0164(8) 0.0043(7) 0.0068(7) 0.0109(7)
C19 0.0259(12) 0.0271(11) 0.0367(12) 0.0038(9) -0.0104(9) 0.0036(9)
C20 0.0126(9) 0.0210(9) 0.0166(8) 0.0001(7) 0.0003(6) -0.0003(7)
C21 0.0130(8) 0.0101(7) 0.0126(7) -0.0004(6) 0.0043(6) -0.0002(6)
C22 0.0198(9) 0.0106(7) 0.0130(7) 0.0013(6) 0.0038(6) 0.0018(6)
C23 0.0366(14) 0.0163(9) 0.0212(10) 0.0011(6) 0.0101(9) 0.0121(7)
C24 0.0197(11) 0.0121(8) 0.0205(10) -0.0039(6) 0.0097(8) -0.0004(6)
C25 0.0241(10) 0.0121(8) 0.0128(8) -0.0024(6) 0.0055(6) -0.0009(6)
C26 0.0109(9) 0.0142(8) 0.0143(8) -0.0019(6) 0.0065(6) -0.0016(6)
C27 0.0203(10) 0.0137(8) 0.0220(8) -0.0008(7) 0.0094(7) -0.0051(7)
C28 0.0230(11) 0.0261(10) 0.0235(9) -0.0040(7) 0.0035(7) -0.0124(8)
C29 0.0122(10) 0.0365(10) 0.0200(9) -0.0025(8) 0.0049(7) -0.0034(8)
C30 0.0133(9) 0.0198(8) 0.0204(8) -0.0012(7) 0.0058(7) 0.0023(7)
P1 0.0094(2) 0.00865(18) 0.00815(18) -0.00106(13) 0.00289(14) -0.00020(14)
P2 0.0094(2) 0.00869(18) 0.00808(18) -0.00067(13) 0.00332(14) 0.00023(14)
Ru1 0.01060(10) 0.01036(9) 0.00779(9) -0.00148(4) 0.00311(6) 0.00084(4)

loop_
_atom_type_symbol
_atom_type_description
_atom_type_scat_dispersion_real
_atom_type_scat_dispersion_imag
_atom_type_scat_source
C C 0.0033 0.0016 'International Tables Vol C Tables 4.2.6.8 and 6.1.1.4'
H H 0 0 'International Tables Vol C Tables 4.2.6.8 and 6.1.1.4'
P P 0.1023 0.0942 'International Tables Vol C Tables 4.2.6.8 and 6.1.1.4'
Ru Ru -1.2594 0.8363 'International Tables Vol C Tables 4.2.6.8 and 6.1.1.4'

loop_
_geom_angle_atom_site_label_1
_geom_angle_atom_site_label_2
_geom_angle_atom_site_label_3
_geom_angle
C5 C1 C2 104.97(14)
C5 C1 P1 113.69(12)
C2 C1 P1 112.51(11)
C5 C1 H1 108.5
C2 C1 H1 108.5
P1 C1 H1 108.5
C3 C2 C1 106.04(14)
C3 C2 H2A 110.5
C1 C2 H2A 110.5
C3 C2 H2B 110.5
C1 C2 H2B 110.5
H2A C2 H2B 108.7
C4 C3 C2 103.81(14)
C4 C3 H3A 111
C2 C3 H3A 111
C4 C3 H3B 111
C2 C3 H3B 111
H3A C3 H3B 109
C3 C4 C5 102.77(15)
C3 C4 H4A 111.2
C5 C4 H4A 111.2
C3 C4 H4B 111.2
C5 C4 H4B 111.2
H4A C4 H4B 109.1
C4 C5 C1 104.49(14)
C4 C5 H5A 110.9
C1 C5 H5A 110.9
C4 C5 H5B 110.9
C1 C5 H5B 110.9
H5A C5 H5B 108.9
C7 C6 C10 103.39(14)
C7 C6 P1 116.60(12)
C10 C6 P1 112.29(12)
C7 C6 H6 108.1
C10 C6 H6 108.1
P1 C6 H6 108.1
C8 C7 C6 103.41(14)
C8 C7 H7A 111.1
C6 C7 H7A 111.1
C8 C7 H7B 111.1
C6 C7 H7B 111.1
H7A C7 H7B 109
C9 C8 C7 104.68(15)
C9 C8 H8A 110.8
C7 C8 H8A 110.8
C9 C8 H8B 110.8
C7 C8 H8B 110.8
H8A C8 H8B 108.9
C8 C9 C10 106.46(16)
C8 C9 H9A 110.4
C10 C9 H9A 110.4
C8 C9 H9B 110.4
C10 C9 H9B 110.4
H9A C9 H9B 108.6
C9 C10 C6 106.10(15)
C9 C10 H10A 110.5
C6 C10 H10A 110.5
C9 C10 H10B 110.5
C6 C10 H10B 110.5
H10A C10 H10B 108.7
C12 C11 C15 103.84(13)
C12 C11 P1 118.66(11)
C15 C11 P1 116.37(11)
C12 C11 H11 105.6
C15 C11 H11 105.6
P1 C11 H11 105.6
C13 C12 C11 103.03(14)
C13 C12 H12A 111.2
C11 C12 H12A 111.2
C13 C12 H12B 111.2
C11 C12 H12B 111.2
H12A C12 H12B 109.1
C14 C13 C12 104.15(15)
C14 C13 H13A 110.9
C12 C13 H13A 110.9
C14 C13 H13B 110.9
C12 C13 H13B 110.9
H13A C13 H13B 108.9
C13 C14 C15 106.93(16)
C13 C14 H14A 110.3
C15 C14 H14A 110.3
C13 C14 H14B 110.3
C15 C14 H14B 110.3
H14A C14 H14B 108.6
C14 C15 C11 105.84(15)
C14 C15 H15A 110.6
C11 C15 H15A 110.6
C14 C15 H15B 110.6
C11 C15 H15B 110.6
H15A C15 H15B 108.7
C17 C16 C20 102.88(14)
C17 C16 P2 115.43(12)
C20 C16 P2 113.14(12)
C17 C16 H16 108.4
C20 C16 H16 108.4
P2 C16 H16 108.4
C16 C17 C18 105.11(14)
C16 C17 H17A 110.7
C18 C17 H17A 110.7
C16 C17 H17B 110.7
C18 C17 H17B 110.7
H17A C17 H17B 108.8
C19 C18 C17 106.54(14)
C19 C18 H18A 110.4
C17 C18 H18A 110.4
C19 C18 H18B 110.4
C17 C18 H18B 110.4
H18A C18 H18B 108.6
C20 C19 C18 106.14(16)
C20 C19 H19A 110.5
C18 C19 H19A 110.5
C20 C19 H19B 110.5
C18 C19 H19B 110.5
H19A C19 H19B 108.7
C19 C20 C16 105.25(15)
C19 C20 H20A 110.7
C16 C20 H20A 110.7
C19 C20 H20B 110.7
C16 C20 H20B 110.7
H20A C20 H20B 108.8
C25 C21 C22 104.50(13)
C25 C21 P2 118.24(11)
C22 C21 P2 115.78(11)
C25 C21 H21 105.8
C22 C21 H21 105.8
P2 C21 H21 105.8
C23 C22 C21 105.93(13)
C23 C22 H22A 110.5
C21 C22 H22A 110.5
C23 C22 H22B 110.5
C21 C22 H22B 110.5
H22A C22 H22B 108.7
C24 C23 C22 106.37(14)
C24 C23 H23A 110.5
C22 C23 H23A 110.5
C24 C23 H23B 110.5
C22 C23 H23B 110.5
H23A C23 H23B 108.6
C23 C24 C25 103.82(14)
C23 C24 H24A 111
C25 C24 H24A 111
C23 C24 H24B 111
C25 C24 H24B 111
H24A C24 H24B 109
C24 C25 C21 103.13(13)
C24 C25 H25A 111.1
C21 C25 H25A 111.1
C24 C25 H25B 111.1
C21 C25 H25B 111.1
H25A C25 H25B 109.1
C30 C26 C27 104.62(14)
C30 C26 P2 114.37(11)
C27 C26 P2 114.54(12)
C30 C26 H26 107.7
C27 C26 H26 107.7
P2 C26 H26 107.7
C28 C27 C26 105.82(14)
C28 C27 H27A 110.6
C26 C27 H27A 110.6
C28 C27 H27B 110.6
C26 C27 H27B 110.6
H27A C27 H27B 108.7
C29 C28 C27 104.58(15)
C29 C28 H28A 110.8
C27 C28 H28A 110.8
C29 C28 H28B 110.8
C27 C28 H28B 110.8
H28A C28 H28B 108.9
C28 C29 C30 102.11(15)
C28 C29 H29A 111.3
C30 C29 H29A 111.3
C28 C29 H29B 111.3
C30 C29 H29B 111.3
H29A C29 H29B 109.2
C29 C30 C26 104.13(14)
C29 C30 H30A 110.9
C26 C30 H30A 110.9
C29 C30 H30B 110.9
C26 C30 H30B 110.9
H30A C30 H30B 108.9
C11 P1 C6 99.04(7)
C11 P1 C1 104.33(7)
C6 P1 C1 101.48(8)
C11 P1 Ru1 114.55(5)
C6 P1 Ru1 117.23(6)
C1 P1 Ru1 117.63(5)
C26 P2 C21 104.41(8)
C26 P2 C16 101.33(8)
C21 P2 C16 99.02(7)
C26 P2 Ru1 118.41(5)
C21 P2 Ru1 113.89(5)
C16 P2 Ru1 117.13(6)
P2 Ru1 P1 168.644(16)
P2 Ru1 H101 86.0(11)
P1 Ru1 H101 103.0(11)
P2 Ru1 H100 100.2(11)
P1 Ru1 H100 89.1(11)
H101 Ru1 H100 73.9(18)
P2 Ru1 H103 83.7(9)
P1 Ru1 H103 86.9(9)
H101 Ru1 H103 108.0(15)
H100 Ru1 H103 175.8(13)
P2 Ru1 H102 88.5(11)
P1 Ru1 H102 82.6(11)
H101 Ru1 H102 174.4(14)
H100 Ru1 H102 106.0(17)
H103 Ru1 H102 72.5(15)
P2 Ru1 H105 96.2(11)
P1 Ru1 H105 89.3(11)
H101 Ru1 H105 26.1(13)
H100 Ru1 H105 95.6(17)
H103 Ru1 H105 85.4(14)
H102 Ru1 H105 156.7(15)
P2 Ru1 H104 90.9(11)
P1 Ru1 H104 95.2(11)
H101 Ru1 H104 94.6(18)
H100 Ru1 H104 23.6(15)
H103 Ru1 H104 156.2(15)
H102 Ru1 H104 84.3(17)
H105 Ru1 H104 118.3(18)

loop_
_geom_bond_atom_site_label_1
_geom_bond_atom_site_label_2
_geom_bond_distance
C1 C5 1.551(2)
C1 C2 1.557(2)
C1 P1 1.8573(17)
C1 H1 0.98
C2 C3 1.531(2)
C2 H2A 0.97
C2 H2B 0.97
C3 C4 1.524(3)
C3 H3A 0.97
C3 H3B 0.97
C4 C5 1.526(3)
C4 H4A 0.97
C4 H4B 0.97
C5 H5A 0.97
C5 H5B 0.97
C6 C7 1.533(2)
C6 C10 1.551(2)
C6 P1 1.8514(18)
C6 H6 0.98
C7 C8 1.530(2)
C7 H7A 0.97
C7 H7B 0.97
C8 C9 1.529(3)
C8 H8A 0.97
C8 H8B 0.97
C9 C10 1.540(3)
C9 H9A 0.97
C9 H9B 0.97
C10 H10A 0.97
C10 H10B 0.97
C11 C12 1.539(2)
C11 C15 1.547(2)
C11 P1 1.8510(16)
C11 H11 0.98
C12 C13 1.527(2)
C12 H12A 0.97
C12 H12B 0.97
C13 C14 1.520(3)
C13 H13A 0.97
C13 H13B 0.97
C14 C15 1.535(2)
C14 H14A 0.97
C14 H14B 0.97
C15 H15A 0.97
C15 H15B 0.97
C16 C17 1.535(2)
C16 C20 1.535(3)
C16 P2 1.8570(18)
C16 H16 0.98
C17 C18 1.541(2)
C17 H17A 0.97
C17 H17B 0.97
C18 C19 1.535(3)
C18 H18A 0.97
C18 H18B 0.97
C19 C20 1.533(2)
C19 H19A 0.97
C19 H19B 0.97
C20 H20A 0.97
C20 H20B 0.97
C21 C25 1.543(2)
C21 C22 1.553(2)
C21 P2 1.8529(16)
C21 H21 0.98
C22 C23 1.540(2)
C22 H22A 0.97
C22 H22B 0.97
C23 C24 1.526(3)
C23 H23A 0.97
C23 H23B 0.97
C24 C25 1.527(2)
C24 H24A 0.97
C24 H24B 0.97
C25 H25A 0.97
C25 H25B 0.97
C26 C30 1.549(2)
C26 C27 1.562(2)
C26 P2 1.8450(17)
C26 H26 0.98
C27 C28 1.536(3)
C27 H27A 0.97
C27 H27B 0.97
C28 C29 1.525(3)
C28 H28A 0.97
C28 H28B 0.97
C29 C30 1.526(3)
C29 H29A 0.97
C29 H29B 0.97
C30 H30A 0.97
C30 H30B 0.97
P1 Ru1 2.3121(4)
P2 Ru1 2.3110(4)
Ru1 H101 1.75(4)
Ru1 H100 1.75(4)
Ru1 H103 1.58(3)
Ru1 H102 1.54(3)
Ru1 H105 1.69(3)
Ru1 H104 1.66(3)
